data_4028635
loop_
_publ_author_name
'Veerle Smout'
'Aldo Peschiulli'
'Stefan Verbeeck'
'Emily A. Mitchell'
'Wouter Herrebout'
'Patrick Bultinck'
'Christophe M. L. Vande Velde'
'Didier Berthelot'
'Lieven Meerpoel'
'Bert U. W. Maes'

_publ_section_title
;
 Removal of the Pyridine Directing Group from \a-Substituted
 N-(Pyridin-2-yl)piperidines Obtained via Directed Ru-Catalyzed sp3 C-H
 Functionalization
;
_journal_name_full 'Journal of Organic Chemistry'
_journal_page_first 9803
_journal_page_last 9814
_journal_paper_doi 10.1021/jo401521y
_journal_volume 78
_journal_year 2013
_chemical_formula_sum 'C10 H10 Cl0 N2 O2'
_chemical_formula_weight 190.20
_chemical_name_systematic
;
 ?
;
_space_group_IT_number 19
_symmetry_cell_setting orthorhombic
_symmetry_space_group_name_Hall 'P 2ac 2ab'
_symmetry_space_group_name_H-M 'P 21 21 21'
_atom_sites_solution_hydrogens geom
_atom_sites_solution_primary direct
_atom_sites_solution_secondary difmap
_audit_creation_method SHELXL-97
_cell_angle_alpha 90.00
_cell_angle_beta 90.00
_cell_angle_gamma 90.00
_cell_formula_units_Z 15
_cell_length_a 7.4578(7)
_cell_length_b 9.7077(8)
_cell_length_c 50.505(4)
_cell_measurement_temperature 293(2)
_cell_volume 3656.5(5)
_computing_structure_refinement 'SHELXL-97 (Sheldrick, 1997)'
_diffrn_ambient_temperature 293(2)
_diffrn_measured_fraction_theta_full 0.998
_diffrn_measured_fraction_theta_max 0.953
_diffrn_radiation_monochromator graphite
_diffrn_radiation_source 'fine-focus sealed tube'
_diffrn_radiation_type MoK\a
_diffrn_radiation_wavelength 0.71073
_diffrn_reflns_av_R_equivalents 0.0396
_diffrn_reflns_av_sigmaI/netI 0.0568
_diffrn_reflns_limit_h_max 11
_diffrn_reflns_limit_h_min -11
_diffrn_reflns_limit_k_max 14
_diffrn_reflns_limit_k_min -11
_diffrn_reflns_limit_l_max 66
_diffrn_reflns_limit_l_min -73
_diffrn_reflns_number 29772
_diffrn_reflns_theta_full 25.00
_diffrn_reflns_theta_max 31.98
_diffrn_reflns_theta_min 0.81
_exptl_absorpt_coefficient_mu 0.092
_exptl_crystal_density_diffrn 1.296
_exptl_crystal_F_000 1500
_refine_diff_density_max 0.411
_refine_diff_density_min -0.514
_refine_diff_density_rms 0.071
_refine_ls_abs_structure_details 'Flack H D (1983), Acta Cryst. A39, 876-881'
_refine_ls_abs_structure_Flack -0.20(5)
_refine_ls_extinction_method none
_refine_ls_goodness_of_fit_ref 1.063
_refine_ls_hydrogen_treatment mixed
_refine_ls_matrix_type full
_refine_ls_number_parameters 349
_refine_ls_number_reflns 11850
_refine_ls_number_restraints 0
_refine_ls_restrained_S_all 1.063
_refine_ls_R_factor_all 0.0679
_refine_ls_R_factor_gt 0.0519
_refine_ls_shift/su_max 0.002
_refine_ls_shift/su_mean 0.000
_refine_ls_structure_factor_coef Fsqd
_refine_ls_weighting_details 'calc w=1/[\s^2^(Fo^2^)+(0.0561P)^2^+0.8620P] where P=(Fo^2^+2Fc^2^)/3'
_refine_ls_weighting_scheme calc
_refine_ls_wR_factor_gt 0.1166
_refine_ls_wR_factor_ref 0.1274
_reflns_number_gt 9847
_reflns_number_total 11850
_reflns_threshold_expression >2sigma(I)
_cod_data_source_file jo401521y_si_001.cif
_cod_data_source_block shelxl
_cod_original_cell_volume 3656.5(6)
_cod_database_code 4028635

loop_
_symmetry_equiv_pos_as_xyz
'x, y, z'
'-x+1/2, -y, z+1/2'
'x+1/2, -y+1/2, -z'
'-x, y+1/2, -z+1/2'

loop_
_atom_site_label
_atom_site_type_symbol
_atom_site_fract_x
_atom_site_fract_y
_atom_site_fract_z
_atom_site_U_iso_or_equiv
_atom_site_adp_type
_atom_site_occupancy
_atom_site_symmetry_multiplicity
_atom_site_calc_flag
_atom_site_refinement_flags
Cl1 Cl 0.02028(6) -0.36715(4) 1.201076(8) 0.01702(9) Uani 1 1 d .
Cl2 Cl 0.02226(6) 0.22500(5) 0.817272(10) 0.02408(11) Uani 1 1 d .
C48 C 0.6720(3) 0.1580(2) 1.07767(4) 0.0244(4) Uani 1 1 d .
H48A H 0.6533 0.2569 1.0773 0.029 Uiso 1 1 calc R
H48B H 0.8003 0.1416 1.0781 0.029 Uiso 1 1 calc R
C49 C 0.5872(3) 0.0989(3) 1.10286(4) 0.0331(5) Uani 1 1 d .
H49A H 0.6074 0.0013 1.1035 0.050 Uiso 1 1 calc R
H49B H 0.4606 0.1168 1.1027 0.050 Uiso 1 1 calc R
H49C H 0.6404 0.1416 1.1181 0.050 Uiso 1 1 calc R
C14 C 0.6717(3) -0.3437(2) 0.97433(4) 0.0191(4) Uani 1 1 d .
H14A H 0.6521 -0.2450 0.9747 0.023 Uiso 1 1 calc R
H14B H 0.8001 -0.3594 0.9745 0.023 Uiso 1 1 calc R
C46 C 0.6770(3) 0.1541(2) 1.02698(4) 0.0198(4) Uani 1 1 d .
H46A H 0.6581 0.2529 1.0267 0.024 Uiso 1 1 calc R
H46B H 0.8053 0.1379 1.0272 0.024 Uiso 1 1 calc R
C47 C 0.5952(3) 0.0954(2) 1.05245(4) 0.0203(4) Uani 1 1 d .
H47A H 0.4667 0.1109 1.0522 0.024 Uiso 1 1 calc R
H47B H 0.6148 -0.0034 1.0528 0.024 Uiso 1 1 calc R
N1 N 0.4240(2) -0.40895(16) 1.18749(3) 0.0146(3) Uani 1 1 d .
C38 C 0.5453(2) 0.23599(18) 0.82800(3) 0.0151(3) Uani 1 1 d .
H38 H 0.6708 0.2195 0.8232 0.018 Uiso 1 1 calc R
C36 C 0.4516(2) 0.25252(18) 0.77960(3) 0.0176(4) Uani 1 1 d .
H36 H 0.3563 0.2192 0.7679 0.021 Uiso 1 1 calc R
C45 C 0.5996(3) 0.0925(2) 1.00189(4) 0.0198(4) Uani 1 1 d .
H45A H 0.4710 0.1074 1.0018 0.024 Uiso 1 1 calc R
H45B H 0.6201 -0.0061 1.0021 0.024 Uiso 1 1 calc R
N2 N 0.42753(19) 0.18375(15) 0.80614(3) 0.0137(3) Uani 1 1 d .
C43 C 0.5969(3) 0.0919(2) 0.95138(3) 0.0187(4) Uani 1 1 d .
H43A H 0.4678 0.1039 0.9520 0.022 Uiso 1 1 calc R
H43B H 0.6211 -0.0062 0.9509 0.022 Uiso 1 1 calc R
C7 C 0.6450(2) -0.3906(2) 1.15155(4) 0.0186(4) Uani 1 1 d .
H7A H 0.6508 -0.4904 1.1513 0.022 Uiso 1 1 calc R
H7B H 0.7316 -0.3582 1.1645 0.022 Uiso 1 1 calc R
C13 C 0.5903(3) -0.4069(2) 0.99921(4) 0.0193(4) Uani 1 1 d .
H13A H 0.4618 -0.3912 0.9991 0.023 Uiso 1 1 calc R
H13B H 0.6101 -0.5056 0.9990 0.023 Uiso 1 1 calc R
C8 C 0.7003(3) -0.3371(2) 1.12423(4) 0.0194(4) Uani 1 1 d .
H8A H 0.6866 -0.2377 1.1241 0.023 Uiso 1 1 calc R
H8B H 0.8266 -0.3570 1.1216 0.023 Uiso 1 1 calc R
C5 C 0.5304(3) -0.34766(19) 1.20993(3) 0.0172(3) Uani 1 1 d .
H5 H 0.6580 -0.3647 1.2067 0.021 Uiso 1 1 calc R
C42 C 0.6683(3) 0.1574(2) 0.92603(4) 0.0195(4) Uani 1 1 d .
H42A H 0.6532 0.2564 0.9271 0.023 Uiso 1 1 calc R
H42B H 0.7957 0.1386 0.9247 0.023 Uiso 1 1 calc R
C9 C 0.5967(3) -0.3959(2) 1.10091(4) 0.0200(4) Uani 1 1 d .
H9A H 0.4717 -0.3692 1.1023 0.024 Uiso 1 1 calc R
H9B H 0.6026 -0.4957 1.1014 0.024 Uiso 1 1 calc R
C4 C 0.4994(3) -0.19272(19) 1.21066(4) 0.0229(4) Uani 1 1 d .
H4A H 0.5762 -0.1521 1.2240 0.027 Uiso 1 1 calc R
H4B H 0.3759 -0.1747 1.2156 0.027 Uiso 1 1 calc R
C1 C 0.4583(2) -0.34750(18) 1.16059(3) 0.0159(3) Uani 1 1 d .
H1 H 0.3710 -0.3868 1.1482 0.019 Uiso 1 1 calc R
C41 C 0.5757(3) 0.10548(19) 0.90110(3) 0.0189(4) Uani 1 1 d .
H41A H 0.4469 0.1089 0.9038 0.023 Uiso 1 1 calc R
H41B H 0.6087 0.0100 0.8983 0.023 Uiso 1 1 calc R
C3 C 0.5379(3) -0.12455(19) 1.18393(4) 0.0252(4) Uani 1 1 d .
H3A H 0.6641 -0.1341 1.1797 0.030 Uiso 1 1 calc R
H3B H 0.5100 -0.0271 1.1849 0.030 Uiso 1 1 calc R
C6 C 0.4767(3) -0.4204(2) 1.23529(4) 0.0259(4) Uani 1 1 d .
H6A H 0.4992 -0.5173 1.2336 0.039 Uiso 1 1 calc R
H6B H 0.3514 -0.4055 1.2386 0.039 Uiso 1 1 calc R
H6C H 0.5455 -0.3843 1.2498 0.039 Uiso 1 1 calc R
C35 C 0.4263(3) 0.4077(2) 0.78304(4) 0.0223(4) Uani 1 1 d .
H35A H 0.4516 0.4535 0.7664 0.027 Uiso 1 1 calc R
H35B H 0.3024 0.4264 0.7876 0.027 Uiso 1 1 calc R
C34 C 0.5484(3) 0.46599(19) 0.80448(4) 0.0245(4) Uani 1 1 d .
H34A H 0.5249 0.5636 0.8067 0.029 Uiso 1 1 calc R
H34B H 0.6727 0.4550 0.7992 0.029 Uiso 1 1 calc R
C10 C 0.6727(3) -0.3444(2) 1.07468(4) 0.0202(4) Uani 1 1 d .
H10A H 0.6587 -0.2451 1.0740 0.024 Uiso 1 1 calc R
H10B H 0.8002 -0.3641 1.0743 0.024 Uiso 1 1 calc R
C22 C 0.4242(3) -0.1927(2) 1.16233(4) 0.0203(4) Uani 1 1 d .
H22A H 0.2983 -0.1767 1.1660 0.024 Uiso 1 1 calc R
H22B H 0.4517 -0.1505 1.1454 0.024 Uiso 1 1 calc R
C40 C 0.6227(3) 0.1882(2) 0.87625(4) 0.0208(4) Uani 1 1 d .
H40A H 0.6125 0.2857 0.8802 0.025 Uiso 1 1 calc R
H40B H 0.7463 0.1698 0.8714 0.025 Uiso 1 1 calc R
C39 C 0.5022(3) 0.15404(17) 0.85286(3) 0.0174(3) Uani 1 1 d .
H39A H 0.3787 0.1715 0.8578 0.021 Uiso 1 1 calc R
H39B H 0.5133 0.0566 0.8489 0.021 Uiso 1 1 calc R
C32 C 0.6297(3) 0.2120(2) 0.76738(4) 0.0213(4) Uani 1 1 d .
H32A H 0.6362 0.1135 0.7659 0.032 Uiso 1 1 calc R
H32B H 0.7259 0.2444 0.7784 0.032 Uiso 1 1 calc R
H32C H 0.6399 0.2524 0.7501 0.032 Uiso 1 1 calc R
C33 C 0.5159(3) 0.39112(18) 0.83078(4) 0.0216(4) Uani 1 1 d .
H33A H 0.5968 0.4273 0.8441 0.026 Uiso 1 1 calc R
H33B H 0.3941 0.4082 0.8366 0.026 Uiso 1 1 calc R
C12 C 0.6689(3) -0.3476(2) 1.02459(4) 0.0201(4) Uani 1 1 d .
H12A H 0.6518 -0.2485 1.0245 0.024 Uiso 1 1 calc R
H12B H 0.7969 -0.3650 1.0247 0.024 Uiso 1 1 calc R
C15 C 0.5955(3) -0.4008(2) 0.94858(4) 0.0196(4) Uani 1 1 d .
H15A H 0.6196 -0.4989 0.9478 0.023 Uiso 1 1 calc R
H15B H 0.4665 -0.3885 0.9486 0.023 Uiso 1 1 calc R
C44 C 0.6787(3) 0.1523(2) 0.97650(4) 0.0191(4) Uani 1 1 d .
H44A H 0.6605 0.2512 0.9765 0.023 Uiso 1 1 calc R
H44B H 0.8069 0.1355 0.9764 0.023 Uiso 1 1 calc R
C11 C 0.5872(3) -0.4062(2) 1.05001(4) 0.0195(4) Uani 1 1 d .
H11A H 0.4594 -0.3874 1.0502 0.023 Uiso 1 1 calc R
H11B H 0.6033 -0.5053 1.0502 0.023 Uiso 1 1 calc R
C16 C 0.6727(3) -0.3327(2) 0.92404(4) 0.0225(4) Uani 1 1 d .
H16A H 0.8019 -0.3439 0.9241 0.027 Uiso 1 1 calc R
H16B H 0.6471 -0.2348 0.9247 0.027 Uiso 1 1 calc R
C17 C 0.5977(3) -0.3918(2) 0.89842(4) 0.0292(5) Uani 1 1 d .
H17A H 0.4693 -0.3846 0.8985 0.044 Uiso 1 1 calc R
H17B H 0.6316 -0.4869 0.8969 0.044 Uiso 1 1 calc R
H17C H 0.6449 -0.3413 0.8836 0.044 Uiso 1 1 calc R
H1 H 0.4584 -0.4938 1.1874 0.014(5) Uiso 1 1 d R
H2 H 0.3029 -0.4012 1.1917 0.014(5) Uiso 1 1 d R
H3 H 0.3135 0.1893 0.8098 0.019(6) Uiso 1 1 d R
H4 H 0.4507 0.0972 0.8026 0.024(6) Uiso 1 1 d R

loop_
_atom_site_aniso_label
_atom_site_aniso_U_11
_atom_site_aniso_U_22
_atom_site_aniso_U_33
_atom_site_aniso_U_23
_atom_site_aniso_U_13
_atom_site_aniso_U_12
Cl1 0.01232(17) 0.01530(17) 0.0235(2) -0.00271(15) 0.00060(16) -0.00037(15)
Cl2 0.01249(18) 0.01599(18) 0.0438(3) 0.00122(18) 0.00043(19) -0.00019(17)
C48 0.0283(10) 0.0267(11) 0.0181(9) -0.0018(8) -0.0026(8) -0.0003(8)
C49 0.0405(13) 0.0428(14) 0.0159(10) 0.0016(9) 0.0020(9) 0.0026(11)
C14 0.0233(9) 0.0205(9) 0.0136(8) -0.0001(7) -0.0008(7) -0.0006(7)
C46 0.0233(9) 0.0198(9) 0.0162(9) -0.0007(7) -0.0008(7) 0.0001(7)
C47 0.0242(9) 0.0214(9) 0.0153(8) 0.0000(7) 0.0005(7) 0.0003(8)
N1 0.0143(7) 0.0145(7) 0.0149(7) -0.0014(6) -0.0003(5) 0.0014(5)
C38 0.0133(8) 0.0166(8) 0.0154(8) -0.0004(6) -0.0043(6) -0.0023(7)
C36 0.0188(9) 0.0206(9) 0.0133(8) 0.0018(6) -0.0037(6) -0.0017(7)
C45 0.0242(9) 0.0193(9) 0.0159(8) -0.0001(7) 0.0006(7) -0.0001(7)
N2 0.0129(7) 0.0130(7) 0.0153(7) -0.0005(5) -0.0008(5) 0.0002(5)
C43 0.0240(9) 0.0177(9) 0.0143(8) -0.0001(7) 0.0006(7) 0.0005(7)
C7 0.0155(8) 0.0244(10) 0.0160(8) 0.0013(7) 0.0006(6) 0.0053(7)
C13 0.0232(9) 0.0189(9) 0.0158(8) 0.0009(7) 0.0005(7) -0.0011(7)
C8 0.0203(9) 0.0230(10) 0.0148(9) 0.0014(7) 0.0019(7) 0.0008(7)
C5 0.0150(7) 0.0233(9) 0.0134(7) 0.0007(6) -0.0007(6) -0.0021(7)
C42 0.0245(9) 0.0197(9) 0.0143(8) 0.0022(7) -0.0037(7) -0.0013(7)
C9 0.0237(9) 0.0209(9) 0.0155(8) 0.0001(7) 0.0018(7) 0.0005(7)
C4 0.0228(10) 0.0227(9) 0.0231(9) -0.0082(7) -0.0016(8) -0.0018(8)
C1 0.0157(8) 0.0207(9) 0.0113(7) 0.0016(6) -0.0012(6) 0.0024(7)
C41 0.0247(9) 0.0170(9) 0.0151(8) -0.0004(7) -0.0014(7) -0.0024(7)
C3 0.0259(10) 0.0161(8) 0.0336(10) 0.0003(8) 0.0008(9) -0.0017(8)
C6 0.0258(10) 0.0367(11) 0.0153(8) 0.0036(8) 0.0002(8) -0.0079(10)
C35 0.0275(10) 0.0193(9) 0.0201(9) 0.0038(7) -0.0040(7) 0.0025(8)
C34 0.0331(12) 0.0143(8) 0.0260(10) 0.0032(7) -0.0058(8) -0.0045(8)
C10 0.0230(9) 0.0220(10) 0.0156(9) 0.0002(7) 0.0001(7) 0.0013(8)
C22 0.0214(9) 0.0194(9) 0.0201(9) 0.0053(7) 0.0028(7) 0.0049(7)
C40 0.0267(10) 0.0214(9) 0.0143(9) 0.0011(7) -0.0028(7) -0.0058(8)
C39 0.0204(9) 0.0158(8) 0.0159(7) -0.0003(6) -0.0011(7) -0.0017(7)
C32 0.0229(9) 0.0258(10) 0.0151(8) 0.0040(8) 0.0033(7) 0.0022(8)
C33 0.0284(10) 0.0168(8) 0.0196(8) 0.0008(6) -0.0033(8) -0.0020(8)
C12 0.0245(9) 0.0203(9) 0.0155(9) 0.0002(7) 0.0014(7) 0.0001(7)
C15 0.0227(9) 0.0193(9) 0.0167(8) 0.0004(7) 0.0003(7) -0.0012(7)
C44 0.0231(9) 0.0187(9) 0.0157(9) 0.0002(7) -0.0016(7) -0.0004(7)
C11 0.0227(9) 0.0198(9) 0.0159(8) 0.0003(7) 0.0016(7) 0.0005(7)
C16 0.0298(10) 0.0232(10) 0.0145(9) -0.0004(7) 0.0012(7) -0.0007(8)
C17 0.0397(12) 0.0321(12) 0.0157(9) -0.0025(8) -0.0015(8) 0.0038(10)

loop_
_atom_type_symbol
_atom_type_description
_atom_type_scat_dispersion_real
_atom_type_scat_dispersion_imag
_atom_type_scat_source
C C 0.0033 0.0016 'International Tables Vol C Tables 4.2.6.8 and 6.1.1.4'
H H 0.0000 0.0000 'International Tables Vol C Tables 4.2.6.8 and 6.1.1.4'
N N 0.0061 0.0033 'International Tables Vol C Tables 4.2.6.8 and 6.1.1.4'
O O 0.0106 0.0060 'International Tables Vol C Tables 4.2.6.8 and 6.1.1.4'
Cl Cl 0.1484 0.1585 'International Tables Vol C Tables 4.2.6.8 and 6.1.1.4'

loop_
_geom_angle_atom_site_label_1
_geom_angle_atom_site_label_2
_geom_angle_atom_site_label_3
_geom_angle
C47 C48 C49 112.91(18)
C47 C48 H48A 109.0
C49 C48 H48A 109.0
C47 C48 H48B 109.0
C49 C48 H48B 109.0
H48A C48 H48B 107.8
C48 C49 H49A 109.5
C48 C49 H49B 109.5
H49A C49 H49B 109.5
C48 C49 H49C 109.5
H49A C49 H49C 109.5
H49B C49 H49C 109.5
C15 C14 C13 114.14(16)
C15 C14 H14A 108.7
C13 C14 H14A 108.7
C15 C14 H14B 108.7
C13 C14 H14B 108.7
H14A C14 H14B 107.6
C45 C46 C47 113.79(16)
C45 C46 H46A 108.8
C47 C46 H46A 108.8
C45 C46 H46B 108.8
C47 C46 H46B 108.8
H46A C46 H46B 107.7
C48 C47 C46 113.80(17)
C48 C47 H47A 108.8
C46 C47 H47A 108.8
C48 C47 H47B 108.8
C46 C47 H47B 108.8
H47A C47 H47B 107.7
C1 N1 C5 115.66(14)
C1 N1 H1 108.8
C5 N1 H1 103.0
C1 N1 H2 109.7
C5 N1 H2 107.9
H1 N1 H2 111.6
N2 C38 C39 107.89(14)
N2 C38 C33 108.49(15)
C39 C38 C33 114.16(15)
N2 C38 H38 108.7
C39 C38 H38 108.7
C33 C38 H38 108.7
N2 C36 C32 110.55(15)
N2 C36 C35 108.71(15)
C32 C36 C35 114.23(17)
N2 C36 H36 107.7
C32 C36 H36 107.7
C35 C36 H36 107.7
C46 C45 C44 113.93(16)
C46 C45 H45A 108.8
C44 C45 H45A 108.8
C46 C45 H45B 108.8
C44 C45 H45B 108.8
H45A C45 H45B 107.7
C38 N2 C36 115.78(14)
C38 N2 H3 113.3
C36 N2 H3 106.1
C38 N2 H4 111.0
C36 N2 H4 102.7
H3 N2 H4 107.1
C44 C43 C42 113.48(16)
C44 C43 H43A 108.9
C42 C43 H43A 108.9
C44 C43 H43B 108.9
C42 C43 H43B 108.9
H43A C43 H43B 107.7
C1 C7 C8 115.04(15)
C1 C7 H7A 108.5
C8 C7 H7A 108.5
C1 C7 H7B 108.5
C8 C7 H7B 108.5
H7A C7 H7B 107.5
C12 C13 C14 112.87(16)
C12 C13 H13A 109.0
C14 C13 H13A 109.0
C12 C13 H13B 109.0
C14 C13 H13B 109.0
H13A C13 H13B 107.8
C9 C8 C7 115.70(17)
C9 C8 H8A 108.4
C7 C8 H8A 108.4
C9 C8 H8B 108.4
C7 C8 H8B 108.4
H8A C8 H8B 107.4
N1 C5 C6 108.23(15)
N1 C5 C4 109.17(15)
C6 C5 C4 113.56(16)
N1 C5 H5 108.6
C6 C5 H5 108.6
C4 C5 H5 108.6
C41 C42 C43 113.45(16)
C41 C42 H42A 108.9
C43 C42 H42A 108.9
C41 C42 H42B 108.9
C43 C42 H42B 108.9
H42A C42 H42B 107.7
C8 C9 C10 111.14(16)
C8 C9 H9A 109.4
C10 C9 H9A 109.4
C8 C9 H9B 109.4
C10 C9 H9B 109.4
H9A C9 H9B 108.0
C5 C4 C3 112.18(15)
C5 C4 H4A 109.2
C3 C4 H4A 109.2
C5 C4 H4B 109.2
C3 C4 H4B 109.2
H4A C4 H4B 107.9
N1 C1 C7 108.48(14)
N1 C1 C22 108.05(14)
C7 C1 C22 116.06(16)
N1 C1 H1 108.0
C7 C1 H1 108.0
C22 C1 H1 108.0
C42 C41 C40 113.61(16)
C42 C41 H41A 108.8
C40 C41 H41A 108.8
C42 C41 H41B 108.8
C40 C41 H41B 108.8
H41A C41 H41B 107.7
C4 C3 C22 109.71(16)
C4 C3 H3A 109.7
C22 C3 H3A 109.7
C4 C3 H3B 109.7
C22 C3 H3B 109.7
H3A C3 H3B 108.2
C5 C6 H6A 109.5
C5 C6 H6B 109.5
H6A C6 H6B 109.5
C5 C6 H6C 109.5
H6A C6 H6C 109.5
H6B C6 H6C 109.5
C34 C35 C36 111.88(16)
C34 C35 H35A 109.2
C36 C35 H35A 109.2
C34 C35 H35B 109.2
C36 C35 H35B 109.2
H35A C35 H35B 107.9
C35 C34 C33 110.20(16)
C35 C34 H34A 109.6
C33 C34 H34A 109.6
C35 C34 H34B 109.6
C33 C34 H34B 109.6
H34A C34 H34B 108.1
C11 C10 C9 115.21(17)
C11 C10 H10A 108.5
C9 C10 H10A 108.5
C11 C10 H10B 108.5
C9 C10 H10B 108.5
H10A C10 H10B 107.5
C1 C22 C3 111.95(16)
C1 C22 H22A 109.2
C3 C22 H22A 109.2
C1 C22 H22B 109.2
C3 C22 H22B 109.2
H22A C22 H22B 107.9
C39 C40 C41 112.77(16)
C39 C40 H40A 109.0
C41 C40 H40A 109.0
C39 C40 H40B 109.0
C41 C40 H40B 109.0
H40A C40 H40B 107.8
C40 C39 C38 113.73(15)
C40 C39 H39A 108.8
C38 C39 H39A 108.8
C40 C39 H39B 108.8
C38 C39 H39B 108.8
H39A C39 H39B 107.7
C36 C32 H32A 109.5
C36 C32 H32B 109.5
H32A C32 H32B 109.5
C36 C32 H32C 109.5
H32A C32 H32C 109.5
H32B C32 H32C 109.5
C38 C33 C34 111.39(15)
C38 C33 H33A 109.4
C34 C33 H33A 109.4
C38 C33 H33B 109.4
C34 C33 H33B 109.3
H33A C33 H33B 108.0
C13 C12 C11 114.35(16)
C13 C12 H12A 108.7
C11 C12 H12A 108.7
C13 C12 H12B 108.7
C11 C12 H12B 108.7
H12A C12 H12B 107.6
C16 C15 C14 113.41(16)
C16 C15 H15A 108.9
C14 C15 H15A 108.9
C16 C15 H15B 108.9
C14 C15 H15B 108.9
H15A C15 H15B 107.7
C43 C44 C45 113.48(16)
C43 C44 H44A 108.9
C45 C44 H44A 108.9
C43 C44 H44B 108.9
C45 C44 H44B 108.9
H44A C44 H44B 107.7
C10 C11 C12 111.92(17)
C10 C11 H11A 109.2
C12 C11 H11A 109.2
C10 C11 H11B 109.2
C12 C11 H11B 109.2
H11A C11 H11B 107.9
C15 C16 C17 112.99(18)
C15 C16 H16A 109.0
C17 C16 H16A 109.0
C15 C16 H16B 109.0
C17 C16 H16B 109.0
H16A C16 H16B 107.8
C16 C17 H17A 109.5
C16 C17 H17B 109.5
H17A C17 H17B 109.5
C16 C17 H17C 109.5
H17A C17 H17C 109.5
H17B C17 H17C 109.5

loop_
_geom_bond_atom_site_label_1
_geom_bond_atom_site_label_2
_geom_bond_distance
C48 C47 1.524(3)
C48 C49 1.532(3)
C48 H48A 0.9700
C48 H48B 0.9700
C49 H49A 0.9600
C49 H49B 0.9600
C49 H49C 0.9600
C14 C15 1.523(3)
C14 C13 1.524(3)
C14 H14A 0.9700
C14 H14B 0.9700
C46 C45 1.515(3)
C46 C47 1.534(3)
C46 H46A 0.9700
C46 H46B 0.9700
C47 H47A 0.9700
C47 H47B 0.9700
N1 C1 1.506(2)
N1 C5 1.506(2)
N1 H1 0.8627
N1 H2 0.9306
C38 N2 1.499(2)
C38 C39 1.521(2)
C38 C33 1.528(2)
C38 H38 0.9800
C36 N2 1.508(2)
C36 C32 1.517(3)
C36 C35 1.528(3)
C36 H36 0.9800
C45 C44 1.526(3)
C45 H45A 0.9700
C45 H45B 0.9700
N2 H3 0.8717
N2 H4 0.8761
C43 C44 1.525(3)
C43 C42 1.526(3)
C43 H43A 0.9700
C43 H43B 0.9700
C7 C1 1.524(3)
C7 C8 1.531(3)
C7 H7A 0.9700
C7 H7B 0.9700
C13 C12 1.523(3)
C13 H13A 0.9700
C13 H13B 0.9700
C8 C9 1.520(3)
C8 H8A 0.9700
C8 H8B 0.9700
C5 C6 1.516(2)
C5 C4 1.522(3)
C5 H5 0.9800
C42 C41 1.522(3)
C42 H42A 0.9700
C42 H42B 0.9700
C9 C10 1.525(3)
C9 H9A 0.9700
C9 H9B 0.9700
C4 C3 1.531(3)
C4 H4A 0.9700
C4 H4B 0.9700
C1 C22 1.527(3)
C1 H1 0.9800
C41 C40 1.531(3)
C41 H41A 0.9700
C41 H41B 0.9700
C3 C22 1.532(3)
C3 H3A 0.9700
C3 H3B 0.9700
C6 H6A 0.9600
C6 H6B 0.9600
C6 H6C 0.9600
C35 C34 1.524(3)
C35 H35A 0.9700
C35 H35B 0.9700
C34 C33 1.533(3)
C34 H34A 0.9700
C34 H34B 0.9700
C10 C11 1.523(3)
C10 H10A 0.9700
C10 H10B 0.9700
C22 H22A 0.9700
C22 H22B 0.9700
C40 C39 1.521(2)
C40 H40A 0.9700
C40 H40B 0.9700
C39 H39A 0.9700
C39 H39B 0.9700
C32 H32A 0.9600
C32 H32B 0.9600
C32 H32C 0.9600
C33 H33A 0.9700
C33 H33B 0.9700
C12 C11 1.531(3)
C12 H12A 0.9700
C12 H12B 0.9700
C15 C16 1.518(3)
C15 H15A 0.9700
C15 H15B 0.9700
C44 H44A 0.9700
C44 H44B 0.9700
C11 H11A 0.9700
C11 H11B 0.9700
C16 C17 1.522(3)
C16 H16A 0.9700
C16 H16B 0.9700
C17 H17A 0.9600
C17 H17B 0.9600
C17 H17C 0.9600

loop_
_geom_torsion_atom_site_label_1
_geom_torsion_atom_site_label_2
_geom_torsion_atom_site_label_3
_geom_torsion_atom_site_label_4
_geom_torsion
C49 C48 C47 C46 179.45(18)
C45 C46 C47 C48 -179.58(17)
C47 C46 C45 C44 179.12(16)
C39 C38 N2 C36 -179.66(14)
C33 C38 N2 C36 56.19(19)
C32 C36 N2 C38 70.72(19)
C35 C36 N2 C38 -55.42(19)
C15 C14 C13 C12 -179.91(16)
C1 C7 C8 C9 -67.4(2)
C1 N1 C5 C6 179.23(15)
C1 N1 C5 C4 55.2(2)
C44 C43 C42 C41 -175.25(16)
C7 C8 C9 C10 -175.43(16)
N1 C5 C4 C3 -53.7(2)
C6 C5 C4 C3 -174.55(17)
C5 N1 C1 C7 70.55(19)
C5 N1 C1 C22 -56.0(2)
C8 C7 C1 N1 179.52(16)
C8 C7 C1 C22 -58.7(2)
C43 C42 C41 C40 169.81(17)
C5 C4 C3 C22 56.0(2)
N2 C36 C35 C34 54.1(2)
C32 C36 C35 C34 -69.9(2)
C36 C35 C34 C33 -56.7(2)
C8 C9 C10 C11 175.48(16)
N1 C1 C22 C3 56.0(2)
C7 C1 C22 C3 -66.1(2)
C4 C3 C22 C1 -57.5(2)
C42 C41 C40 C39 -168.53(17)
C41 C40 C39 C38 179.47(16)
N2 C38 C39 C40 175.37(15)
C33 C38 C39 C40 -64.0(2)
N2 C38 C33 C34 -55.5(2)
C39 C38 C33 C34 -175.80(16)
C35 C34 C33 C38 57.4(2)
C14 C13 C12 C11 178.64(16)
C13 C14 C15 C16 177.66(17)
C42 C43 C44 C45 176.73(16)
C46 C45 C44 C43 -178.73(16)
C9 C10 C11 C12 179.11(16)
C13 C12 C11 C10 179.27(17)
C14 C15 C16 C17 179.19(17)
